data_2218471
loop_
_publ_author_name
'Tan, Kong Wai'
'Farina, Yang'
'Ng, Chew Hee'
'Maah, Mohd Jamil'
'Ng, Seik Weng'

_publ_section_title
;
 3,4-Dihydroxybenzaldehyde 4-phenylthiosemicarbazone
;
_journal_coeditor_code LH2625
_journal_issue 6
_journal_name_full 'Acta Crystallographica Section E'
_journal_page_first o1035
_journal_paper_doi 10.1107/S1600536808013287
_journal_volume 64
_journal_year 2008
_chemical_formula_iupac 'C14 H13 N3 O2 S'
_chemical_formula_moiety 'C14 H13 N3 O2 S'
_chemical_formula_sum 'C14 H13 N3 O2 S'
_chemical_formula_weight 287.33
_chemical_name_systematic
;
3,4-Dihydroxybenzaldehyde 4-phenylthiosemicarbazone
;
_space_group_IT_number 14
_symmetry_cell_setting monoclinic
_symmetry_space_group_name_Hall '-P 2ybc'
_symmetry_space_group_name_H-M 'P 1 21/c 1'
_atom_sites_solution_hydrogens geom
_atom_sites_solution_primary direct
_atom_sites_solution_secondary difmap
_audit_creation_method SHELXL-97
_cell_angle_alpha 90.00
_cell_angle_beta 99.055(2)
_cell_angle_gamma 90.00
_cell_formula_units_Z 4
_cell_length_a 9.7261(2)
_cell_length_b 13.1863(3)
_cell_length_c 10.7732(3)
_cell_measurement_reflns_used 2291
_cell_measurement_temperature 100(2)
_cell_measurement_theta_max 23.4
_cell_measurement_theta_min 2.5
_cell_volume 1364.46(6)
_computing_cell_refinement 'SAINT (Bruker, 2007)'
_computing_data_collection 'APEX2 (Bruker, 2007)'
_computing_data_reduction 'SAINT (Bruker, 2007)'
_computing_molecular_graphics 'X-SEED (Barbour, 2001)'
_computing_publication_material 'publCIF (Westrip, 2008)'
_computing_structure_refinement 'SHELXL97 (Sheldrick, 2008)'
_computing_structure_solution 'SHELXS97 (Sheldrick, 2008)'
_diffrn_ambient_temperature 100(2)
_diffrn_measured_fraction_theta_full 0.999
_diffrn_measured_fraction_theta_max 0.999
_diffrn_measurement_device_type 'Bruker SMART APEX'
_diffrn_measurement_method \w
_diffrn_radiation_monochromator graphite
_diffrn_radiation_source 'fine-focus sealed tube'
_diffrn_radiation_type MoK\a
_diffrn_radiation_wavelength 0.71073
_diffrn_reflns_av_R_equivalents 0.0783
_diffrn_reflns_av_sigmaI/netI 0.0618
_diffrn_reflns_limit_h_max 12
_diffrn_reflns_limit_h_min -12
_diffrn_reflns_limit_k_max 16
_diffrn_reflns_limit_k_min -17
_diffrn_reflns_limit_l_max 13
_diffrn_reflns_limit_l_min -13
_diffrn_reflns_number 16724
_diffrn_reflns_theta_full 27.50
_diffrn_reflns_theta_max 27.50
_diffrn_reflns_theta_min 2.12
_diffrn_standards_decay_% 0
_diffrn_standards_interval_count 0
_diffrn_standards_interval_time 0
_diffrn_standards_number 0
_exptl_absorpt_coefficient_mu 0.242
_exptl_absorpt_correction_T_max 0.9532
_exptl_absorpt_correction_T_min 0.9095
_exptl_absorpt_correction_type multi-scan
_exptl_absorpt_process_details '(SADABS; Sheldrick, 1996)'
_exptl_crystal_colour yellow
_exptl_crystal_density_diffrn 1.399
_exptl_crystal_density_method 'not measured'
_exptl_crystal_description Block
_exptl_crystal_F_000 600
_exptl_crystal_size_max 0.40
_exptl_crystal_size_mid 0.30
_exptl_crystal_size_min 0.20
_refine_diff_density_max 0.397
_refine_diff_density_min -0.320
_refine_ls_extinction_method none
_refine_ls_goodness_of_fit_ref 1.038
_refine_ls_hydrogen_treatment mixed
_refine_ls_matrix_type full
_refine_ls_number_parameters 197
_refine_ls_number_reflns 3132
_refine_ls_number_restraints 4
_refine_ls_restrained_S_all 1.038
_refine_ls_R_factor_all 0.0654
_refine_ls_R_factor_gt 0.0442
_refine_ls_shift/su_max 0.001
_refine_ls_shift/su_mean 0.000
_refine_ls_structure_factor_coef Fsqd
_refine_ls_weighting_details 'calc w=1/[\s^2^(Fo^2^)+(0.0502P)^2^+0.2883P] where P=(Fo^2^+2Fc^2^)/3'
_refine_ls_weighting_scheme calc
_refine_ls_wR_factor_gt 0.1033
_refine_ls_wR_factor_ref 0.1148
_reflns_number_gt 2358
_reflns_number_total 3132
_reflns_threshold_expression I>2\s(I)
_cod_data_source_file lh2625.cif
_cod_data_source_block I
_cod_depositor_comments
;
The following automatic conversions were performed:
'_symmetry_cell_setting' value 'Monoclinic' changed to 'monoclinic'
according to '/home/saulius/struct/CIF-dictionaries/cif_core.dic'
dictionary named 'cif_core.dic' version 2.4.1 from
2010-06-29.

'_exptl_absorpt_correction_type' value 'Multi-scan' changed
to 'multi-scan' according to
'/home/saulius/struct/CIF-dictionaries/cif_core.dic' dictionary named
'cif_core.dic' version 2.4.1 from 2010-06-29.

Automatic conversion script
Id: cif_fix_enum 1527 2010-12-29 10:47:43Z saulius 

The following automatic conversions were performed:

'_symmetry_cell_setting' value 'Monoclinic' changed to 'monoclinic'
according to /home/saulius/struct/CIF-dictionaries/cif_core.dic
dictionary named 'cif_core.dic' version 2.4.1 from
2010-06-29.

'_exptl_absorpt_correction_type' value 'Multi-scan'
changed to 'multi-scan' according to
/home/saulius/struct/CIF-dictionaries/cif_core.dic dictionary named
'cif_core.dic' version 2.4.1 from 2010-06-29.

Automatic conversion script
Id: cif_fix_values 1715 2011-07-08 13:25:40Z adriana 
;
_cod_original_sg_symbol_H-M 'P 21/c'
_cod_database_code 2218471
_cod_database_fobs_code 2218471

loop_
_symmetry_equiv_pos_as_xyz
'x, y, z'
'-x, y+1/2, -z+1/2'
'-x, -y, -z'
'x, -y-1/2, z-1/2'

loop_
_atom_site_type_symbol
_atom_site_label
_atom_site_fract_x
_atom_site_fract_y
_atom_site_fract_z
_atom_site_U_iso_or_equiv
_atom_site_adp_type
_atom_site_calc_flag
_atom_site_refinement_flags
_atom_site_occupancy
S S1 1.08441(5) 0.12769(4) 0.40212(5) 0.02006(15) Uani d . 1
O O1 0.65919(15) 0.45705(10) 0.89678(14) 0.0221(3) Uani d D 1
O O2 0.40955(14) 0.39195(11) 0.94986(14) 0.0231(3) Uani d D 1
N N1 0.83208(16) 0.18905(12) 0.63925(15) 0.0187(4) Uani d . 1
N N2 0.90695(16) 0.13520(12) 0.56294(16) 0.0185(4) Uani d D 1
N N3 1.03542(19) 0.27810(13) 0.55853(18) 0.0258(4) Uani d D 1
C C1 0.64419(19) 0.20682(14) 0.75172(18) 0.0172(4) Uani d . 1
C C2 0.6914(2) 0.30261(14) 0.79586(18) 0.0177(4) Uani d . 1
H H2 0.7798 0.3262 0.7814 0.021 Uiso calc R 1
C C3 0.61093(19) 0.36257(14) 0.85974(18) 0.0168(4) Uani d . 1
C C4 0.48283(19) 0.32692(15) 0.88517(18) 0.0175(4) Uani d . 1
C C5 0.4360(2) 0.23207(15) 0.84415(19) 0.0207(4) Uani d . 1
H H5 0.3492 0.2077 0.8620 0.025 Uiso calc R 1
C C6 0.5160(2) 0.17194(15) 0.77643(19) 0.0204(4) Uani d . 1
H H6 0.4831 0.1071 0.7471 0.024 Uiso calc R 1
C C7 0.72652(19) 0.14733(15) 0.67561(19) 0.0190(4) Uani d . 1
H H7 0.7022 0.0792 0.6536 0.023 Uiso calc R 1
C C8 1.00702(19) 0.18502(14) 0.51400(19) 0.0177(4) Uani d . 1
C C9 1.1227(2) 0.35150(15) 0.5122(2) 0.0212(4) Uani d . 1
C C10 1.2393(2) 0.38550(18) 0.5909(2) 0.0304(5) Uani d . 1
H H10 1.2651 0.3565 0.6719 0.037 Uiso calc R 1
C C11 1.3183(3) 0.4624(2) 0.5504(2) 0.0386(6) Uani d . 1
H H11 1.3986 0.4863 0.6042 0.046 Uiso calc R 1
C C12 1.2821(2) 0.50451(18) 0.4336(2) 0.0339(6) Uani d . 1
H H12 1.3366 0.5576 0.4070 0.041 Uiso calc R 1
C C13 1.1657(2) 0.46947(18) 0.3545(2) 0.0348(6) Uani d . 1
H H13 1.1410 0.4977 0.2729 0.042 Uiso calc R 1
C C14 1.0858(2) 0.39327(17) 0.3946(2) 0.0287(5) Uani d . 1
H H14 1.0053 0.3696 0.3410 0.034 Uiso calc R 1
H H1O 0.602(2) 0.4875(17) 0.935(2) 0.035(7) Uiso d D 1
H H2O 0.3276(14) 0.3698(18) 0.950(3) 0.043(8) Uiso d D 1
H H2N 0.890(2) 0.0737(9) 0.542(2) 0.036(7) Uiso d D 1
H H3N 0.995(2) 0.2960(17) 0.6187(16) 0.027(6) Uiso d D 1

loop_
_atom_site_aniso_label
_atom_site_aniso_U_11
_atom_site_aniso_U_22
_atom_site_aniso_U_33
_atom_site_aniso_U_12
_atom_site_aniso_U_13
_atom_site_aniso_U_23
S1 0.0175(2) 0.0195(3) 0.0249(3) 0.00003(19) 0.00859(19) -0.0035(2)
O1 0.0209(7) 0.0162(7) 0.0316(9) -0.0015(6) 0.0116(6) -0.0063(6)
O2 0.0158(7) 0.0226(8) 0.0328(9) -0.0011(6) 0.0093(6) -0.0075(6)
N1 0.0181(8) 0.0188(9) 0.0207(9) 0.0021(7) 0.0081(7) -0.0017(7)
N2 0.0173(8) 0.0148(9) 0.0250(9) -0.0013(7) 0.0086(7) -0.0043(7)
N3 0.0313(10) 0.0202(9) 0.0310(11) -0.0081(8) 0.0202(8) -0.0076(8)
C1 0.0159(9) 0.0187(10) 0.0178(10) -0.0003(7) 0.0048(8) -0.0011(8)
C2 0.0146(9) 0.0178(10) 0.0216(10) -0.0011(7) 0.0056(8) -0.0001(8)
C3 0.0169(9) 0.0148(10) 0.0184(10) -0.0004(7) 0.0016(7) 0.0000(7)
C4 0.0148(9) 0.0204(10) 0.0183(10) 0.0026(7) 0.0052(7) -0.0008(8)
C5 0.0141(9) 0.0206(10) 0.0285(12) -0.0020(8) 0.0064(8) -0.0007(8)
C6 0.0199(10) 0.0175(10) 0.0246(11) -0.0030(8) 0.0061(8) -0.0026(8)
C7 0.0185(10) 0.0168(10) 0.0223(11) -0.0018(8) 0.0054(8) -0.0027(8)
C8 0.0145(9) 0.0167(10) 0.0224(10) 0.0011(7) 0.0046(8) -0.0002(8)
C9 0.0204(10) 0.0170(10) 0.0287(12) -0.0037(8) 0.0114(8) -0.0041(8)
C10 0.0317(12) 0.0345(13) 0.0248(12) -0.0058(10) 0.0034(9) 0.0012(10)
C11 0.0328(13) 0.0442(15) 0.0381(15) -0.0193(11) 0.0032(11) -0.0047(11)
C12 0.0323(13) 0.0250(12) 0.0474(16) -0.0093(10) 0.0155(11) 0.0037(11)
C13 0.0336(13) 0.0312(13) 0.0396(15) 0.0016(10) 0.0059(11) 0.0148(11)
C14 0.0211(10) 0.0310(12) 0.0328(13) -0.0033(9) 0.0011(9) 0.0030(10)

loop_
_atom_type_symbol
_atom_type_description
_atom_type_scat_dispersion_real
_atom_type_scat_dispersion_imag
_atom_type_scat_source
C C 0.0033 0.0016 'International Tables Vol C Tables 4.2.6.8 and 6.1.1.4'
H H 0.0000 0.0000 'International Tables Vol C Tables 4.2.6.8 and 6.1.1.4'
N N 0.0061 0.0033 'International Tables Vol C Tables 4.2.6.8 and 6.1.1.4'
O O 0.0106 0.0060 'International Tables Vol C Tables 4.2.6.8 and 6.1.1.4'
S S 0.1246 0.1234 'International Tables Vol C Tables 4.2.6.8 and 6.1.1.4'

loop_
_geom_angle_atom_site_label_1
_geom_angle_atom_site_label_2
_geom_angle_atom_site_label_3
_geom_angle
C3 O1 H1O 110.7(17)
C4 O2 H2O 110.6(18)
C7 N1 N2 119.07(16)
C8 N2 N1 117.64(16)
C8 N2 H2N 119.3(17)
N1 N2 H2N 123.0(17)
C8 N3 C9 126.89(17)
C8 N3 H3N 116.2(16)
C9 N3 H3N 116.9(16)
C6 C1 C2 119.21(17)
C6 C1 C7 121.05(18)
C2 C1 C7 119.68(17)
C3 C2 C1 120.50(17)
C3 C2 H2 119.7
C1 C2 H2 119.7
O1 C3 C2 118.33(17)
O1 C3 C4 121.62(17)
C2 C3 C4 120.06(17)
O2 C4 C5 123.84(17)
O2 C4 C3 116.05(17)
C5 C4 C3 120.10(18)
C4 C5 C6 119.95(18)
C4 C5 H5 120.0
C6 C5 H5 120.0
C1 C6 C5 120.14(18)
C1 C6 H6 119.9
C5 C6 H6 119.9
N1 C7 C1 118.55(17)
N1 C7 H7 120.7
C1 C7 H7 120.7
N3 C8 N2 115.47(17)
N3 C8 S1 125.24(15)
N2 C8 S1 119.28(15)
C14 C9 C10 120.35(19)
C14 C9 N3 120.67(19)
C10 C9 N3 118.8(2)
C9 C10 C11 119.2(2)
C9 C10 H10 120.4
C11 C10 H10 120.4
C12 C11 C10 120.8(2)
C12 C11 H11 119.6
C10 C11 H11 119.6
C11 C12 C13 119.8(2)
C11 C12 H12 120.1
C13 C12 H12 120.1
C14 C13 C12 119.7(2)
C14 C13 H13 120.1
C12 C13 H13 120.1
C9 C14 C13 120.1(2)
C9 C14 H14 119.9
C13 C14 H14 119.9

loop_
_geom_bond_atom_site_label_1
_geom_bond_atom_site_label_2
_geom_bond_distance
S1 C8 1.696(2)
O1 C3 1.368(2)
O1 H1O 0.850(10)
O2 C4 1.373(2)
O2 H2O 0.850(10)
N1 C7 1.279(2)
N1 N2 1.378(2)
N2 C8 1.348(2)
N2 H2N 0.850(10)
N3 C8 1.331(3)
N3 C9 1.428(3)
N3 H3N 0.840(10)
C1 C6 1.393(3)
C1 C2 1.401(3)
C1 C7 1.461(3)
C2 C3 1.372(3)
C2 H2 0.9500
C3 C4 1.398(3)
C4 C5 1.380(3)
C5 C6 1.395(3)
C5 H5 0.9500
C6 H6 0.9500
C7 H7 0.9500
C9 C14 1.376(3)
C9 C10 1.380(3)
C10 C11 1.383(3)
C10 H10 0.9500
C11 C12 1.370(3)
C11 H11 0.9500
C12 C13 1.385(3)
C12 H12 0.9500
C13 C14 1.381(3)
C13 H13 0.9500
C14 H14 0.9500

loop_
_geom_hbond_atom_site_label_D
_geom_hbond_atom_site_label_H
_geom_hbond_atom_site_label_A
_geom_hbond_site_symmetry_A
_geom_hbond_distance_DH
_geom_hbond_distance_HA
_geom_hbond_distance_DA
_geom_hbond_angle_DHA
_geom_hbond_publ_flag
O1 H1O O2 3_667 0.850(10) 2.03(2) 2.737(2) 141(2) yes
O2 H2O S1 4_466 0.850(10) 2.340(10) 3.1340(10) 156(2) yes
N2 H2N S1 3_756 0.850(10) 2.730(10) 3.487(2) 150(2) yes
N2 H2N O1 4_565 0.850(10) 2.56(2) 3.022(2) 115(2) yes

loop_
_geom_torsion_atom_site_label_1
_geom_torsion_atom_site_label_2
_geom_torsion_atom_site_label_3
_geom_torsion_atom_site_label_4
_geom_torsion
C7 N1 N2 C8 172.24(18)
C6 C1 C2 C3 -1.7(3)
C7 C1 C2 C3 175.33(18)
C1 C2 C3 O1 -177.55(17)
C1 C2 C3 C4 2.2(3)
O1 C3 C4 O2 -0.4(3)
C2 C3 C4 O2 179.82(17)
O1 C3 C4 C5 178.64(18)
C2 C3 C4 C5 -1.1(3)
O2 C4 C5 C6 178.51(18)
C3 C4 C5 C6 -0.5(3)
C2 C1 C6 C5 0.1(3)
C7 C1 C6 C5 -176.89(18)
C4 C5 C6 C1 1.0(3)
N2 N1 C7 C1 -177.22(16)
C6 C1 C7 N1 169.23(19)
C2 C1 C7 N1 -7.8(3)
C9 N3 C8 N2 -171.35(19)
C9 N3 C8 S1 7.8(3)
N1 N2 C8 N3 8.7(3)
N1 N2 C8 S1 -170.51(13)
C8 N3 C9 C14 66.2(3)
C8 N3 C9 C10 -118.6(2)
C14 C9 C10 C11 0.3(3)
N3 C9 C10 C11 -174.9(2)
C9 C10 C11 C12 -0.2(4)
C10 C11 C12 C13 -0.5(4)
C11 C12 C13 C14 1.0(4)
C10 C9 C14 C13 0.1(3)
N3 C9 C14 C13 175.3(2)
C12 C13 C14 C9 -0.8(4)

loop_
_cod_related_entry_id
_cod_related_entry_database
_cod_related_entry_code
1 ChemSpider 24740046
